data_7046495
loop_
_publ_author_name
'Vr\'ana, Jan'
'Jambor, Roman'
'R\%u\<Zi\<cka, Ale\<s'
'Dost\'al, Libor'

_publ_section_title
;
 New synthetic strategies leading to [RNPNR]<sup>-</sup> anions and the
 isolation of the [P(Nt-Bu)<sub>3</sub>]<sup>3-</sup> trianion.
;
_journal_issue 25
_journal_name_full 'Dalton transactions (Cambridge, England : 2003)'
_journal_page_first 8434
_journal_page_last 8441
_journal_paper_doi 10.1039/c8dt02141d
_journal_volume 47
_journal_year 2018
_chemical_formula_moiety 'C11 H29 Li N3 P'
_chemical_formula_sum 'C11 H29 Li N3 P'
_chemical_formula_weight 241.28
_space_group_crystal_system monoclinic
_space_group_IT_number 11
_space_group_name_Hall '-P 2yb'
_space_group_name_H-M_alt 'P 1 21/m 1'
_symmetry_space_group_name_Hall '-P 2yb'
_symmetry_space_group_name_H-M 'P 1 21/m 1'
_atom_sites_solution_hydrogens mixed
_audit_creation_method SHELXL-97
_audit_update_record
;
2018-02-01 deposited with the CCDC.
2018-05-30 downloaded from the CCDC.
;
_cell_angle_alpha 90.000(7)
_cell_angle_beta 104.960(6)
_cell_angle_gamma 90.000(6)
_cell_formula_units_Z 4
_cell_length_a 9.6620(7)
_cell_length_b 16.2120(16)
_cell_length_c 9.8750(4)
_cell_measurement_reflns_used 22564
_cell_measurement_temperature 150(1)
_cell_measurement_theta_max 27.5
_cell_measurement_theta_min 1
_cell_volume 1494.4(2)
_computing_cell_refinement 'COLLECT and DENZO'
_computing_data_collection 'COLLECT (Hooft, 1998) and DENZO (Otwinowski & Minor, 1997)'
_computing_data_reduction 'COLLECT and DENZO'
_computing_molecular_graphics 'PLATON (Spek, 2003)'
_computing_publication_material 'SHELXL-97 (Sheldrick, 2008)'
_computing_structure_refinement 'SHELXL-2013 (Sheldrick, 2013)'
_computing_structure_solution 'SIR92 (Altomare et al., 1994)'
_diffrn_ambient_temperature 150(1)
_diffrn_detector_area_resol_mean 9.091
_diffrn_measured_fraction_theta_full 0.992
_diffrn_measured_fraction_theta_max 0.984
_diffrn_measurement_device_type 'Bruker Nonius KappaCCD area detector'
_diffrn_measurement_method '\f and \w scans to fill the Ewald sphere'
_diffrn_radiation_monochromator graphite
_diffrn_radiation_source 'fine-focus sealed tube'
_diffrn_radiation_type MoK\a
_diffrn_radiation_wavelength 0.71073
_diffrn_reflns_av_R_equivalents 0.0382
_diffrn_reflns_av_unetI/netI 0.0205
_diffrn_reflns_Laue_measured_fraction_full 0.992
_diffrn_reflns_Laue_measured_fraction_max 0.984
_diffrn_reflns_limit_h_max 12
_diffrn_reflns_limit_h_min -12
_diffrn_reflns_limit_k_max 20
_diffrn_reflns_limit_k_min -20
_diffrn_reflns_limit_l_max 11
_diffrn_reflns_limit_l_min -12
_diffrn_reflns_number 22438
_diffrn_reflns_point_group_measured_fraction_full 0.992
_diffrn_reflns_point_group_measured_fraction_max 0.984
_diffrn_reflns_theta_full 25.242
_diffrn_reflns_theta_max 27.497
_diffrn_reflns_theta_min 2.182
_diffrn_standards_number 0
_exptl_absorpt_coefficient_mu 0.165
_exptl_absorpt_correction_T_max 0.945
_exptl_absorpt_correction_T_min 0.928
_exptl_absorpt_correction_type integration
_exptl_absorpt_process_details
;
Gaussian integration (Coppens, 1970)
;
_exptl_crystal_colour colourless
_exptl_crystal_density_diffrn 1.072
_exptl_crystal_description block
_exptl_crystal_F_000 536
_exptl_crystal_size_max 0.593
_exptl_crystal_size_mid 0.492
_exptl_crystal_size_min 0.424
_refine_diff_density_max 0.347
_refine_diff_density_min -0.666
_refine_diff_density_rms 0.061
_refine_ls_extinction_method none
_refine_ls_goodness_of_fit_ref 1.091
_refine_ls_hydrogen_treatment constr
_refine_ls_matrix_type full
_refine_ls_number_parameters 157
_refine_ls_number_reflns 3492
_refine_ls_number_restraints 0
_refine_ls_restrained_S_all 1.091
_refine_ls_R_factor_all 0.0529
_refine_ls_R_factor_gt 0.0412
_refine_ls_shift/su_max 0.000
_refine_ls_shift/su_mean 0.000
_refine_ls_structure_factor_coef Fsqd
_refine_ls_weighting_details 'w=1/[\s^2^(Fo^2^)+(0.0575P)^2^+1.0132P] where P=(Fo^2^+2Fc^2^)/3'
_refine_ls_weighting_scheme calc
_refine_ls_wR_factor_gt 0.1084
_refine_ls_wR_factor_ref 0.1215
_reflns_Friedel_coverage 0.000
_reflns_number_gt 2955
_reflns_number_total 3492
_reflns_threshold_expression 'I > 2\s(I)'
_cod_data_source_file c8dt02141d2.cif
_cod_data_source_block shelx
_cod_depositor_comments 'Adding full bibliography for 7046493--7046496.cif.'
_cod_database_code 7046495
_shelx_space_group_comment
;
The symmetry employed for this shelxl refinement is uniquely defined
by the following loop, which should always be used as a source of
symmetry information in preference to the above space-group names.
They are only intended as comments.
;

loop_
_space_group_symop_operation_xyz
'x, y, z'
'-x, y+1/2, -z'
'-x, -y, -z'
'x, -y-1/2, z'

loop_
_atom_site_label
_atom_site_type_symbol
_atom_site_fract_x
_atom_site_fract_y
_atom_site_fract_z
_atom_site_U_iso_or_equiv
_atom_site_adp_type
_atom_site_occupancy
_atom_site_site_symmetry_order
_atom_site_calc_flag
_atom_site_refinement_flags_posn
_atom_site_refinement_flags_adp
_atom_site_refinement_flags_occupancy
P1 P 0.69845(6) 0.2500 0.09565(5) 0.01483(14) Uani 1 2 d S T P
P2 P 0.86352(6) 0.2500 0.35657(5) 0.01537(14) Uani 1 2 d S T P
N1 N 0.78361(13) 0.17776(8) 0.22542(12) 0.0157(3) Uani 1 1 d . . .
N4 N 0.46197(15) 0.08334(8) 0.35597(14) 0.0231(3) Uani 1 1 d . . .
N2 N 0.53472(18) 0.2500 0.11881(18) 0.0162(4) Uani 1 2 d S T P
N3 N 0.74389(19) 0.2500 0.45019(18) 0.0168(4) Uani 1 2 d S T P
C5 C 0.8027(2) 0.2500 0.6050(2) 0.0204(4) Uani 1 2 d S T P
C1 C 0.86348(17) 0.10600(10) 0.19111(17) 0.0219(3) Uani 1 1 d . . .
C11 C 0.54421(17) 0.03119(10) 0.47066(18) 0.0245(4) Uani 1 1 d . . .
H11A H 0.5950 0.0667 0.5464 0.029 Uiso 1 1 d R U .
H11B H 0.6155 0.0011 0.4370 0.029 Uiso 1 1 d R U .
C12 C 0.3927(2) 0.03428(12) 0.23285(19) 0.0344(4) Uani 1 1 d . . .
H12A H 0.3193 0.0006 0.2540 0.041 Uiso 1 1 d R U .
H12B H 0.4627 -0.0003 0.2076 0.041 Uiso 1 1 d R U .
H12C H 0.3507 0.0703 0.1561 0.041 Uiso 1 1 d R U .
C2 C 0.9212(2) 0.05612(11) 0.3248(2) 0.0327(4) Uani 1 1 d . . .
H2A H 0.9901 0.0885 0.3910 0.039 Uiso 1 1 d R U .
H2B H 0.9661 0.0068 0.3031 0.039 Uiso 1 1 d R U .
H2C H 0.8435 0.0417 0.3643 0.039 Uiso 1 1 d R U .
C3 C 0.98809(19) 0.13293(12) 0.1324(2) 0.0307(4) Uani 1 1 d . . .
H3A H 0.9517 0.1638 0.0477 0.037 Uiso 1 1 d R U .
H3B H 1.0382 0.0851 0.1125 0.037 Uiso 1 1 d R U .
H3C H 1.0525 0.1668 0.2000 0.037 Uiso 1 1 d R U .
C9 C 0.2748(2) 0.2500 0.0291(2) 0.0255(5) Uani 1 2 d S T P
H9A H 0.2703 0.2024 0.0857 0.038 Uiso 0.5 1 calc R U P
H9B H 0.1967 0.2485 -0.0539 0.038 Uiso 1 2 calc R U P
H9C H 0.2680 0.2991 0.0814 0.038 Uiso 0.5 1 calc R U P
H9D H 0.2197 0.2976 -0.0102 0.038 Uiso 0.5 1 calc R U P
H9E H 0.2933 0.2515 0.1294 0.038 Uiso 1 2 calc R U P
H9F H 0.2220 0.2009 -0.0059 0.038 Uiso 0.5 1 calc R U P
C10 C 0.41959(18) 0.17326(11) -0.10233(17) 0.0256(4) Uani 1 1 d . . .
H10A H 0.5060 0.1736 -0.1332 0.031 Uiso 1 1 d R U .
H10B H 0.3382 0.1739 -0.1823 0.031 Uiso 1 1 d R U .
H10C H 0.4169 0.1245 -0.0480 0.031 Uiso 1 1 d R U .
C7 C 0.8938(2) 0.17326(12) 0.65680(18) 0.0298(4) Uani 1 1 d . . .
H7A H 0.8381 0.1246 0.6257 0.036 Uiso 1 1 d R U .
H7B H 0.9240 0.1737 0.7574 0.036 Uiso 1 1 d R U .
H7C H 0.9764 0.1735 0.6198 0.036 Uiso 1 1 d R U .
C13 C 0.3548(2) 0.13312(11) 0.4005(2) 0.0303(4) Uani 1 1 d . . .
H13A H 0.3124 0.1718 0.3280 0.036 Uiso 1 1 d R U .
H13B H 0.4002 0.1625 0.4847 0.036 Uiso 1 1 d R U .
H13C H 0.2818 0.0976 0.4180 0.036 Uiso 1 1 d R U .
C8 C 0.4159(2) 0.2500 -0.0119(2) 0.0186(4) Uani 1 2 d S T P
C6 C 0.6768(3) 0.2500 0.6718(2) 0.0270(5) Uani 1 2 d S T P
H6A H 0.6181 0.2024 0.6408 0.041 Uiso 0.5 1 calc R U P
H6B H 0.6209 0.2991 0.6446 0.041 Uiso 0.5 1 calc R U P
H6C H 0.7123 0.2486 0.7720 0.041 Uiso 1 2 calc R U P
H6D H 0.6827 0.2976 0.7308 0.041 Uiso 0.5 1 calc R U P
H6E H 0.6800 0.2009 0.7269 0.041 Uiso 0.5 1 calc R U P
H6F H 0.5886 0.2514 0.5996 0.041 Uiso 1 2 calc R U P
C4 C 0.7612(2) 0.05347(12) 0.0826(2) 0.0371(5) Uani 1 1 d . . .
H4A H 0.6828 0.0359 0.1188 0.044 Uiso 1 1 d R U .
H4B H 0.8110 0.0060 0.0611 0.044 Uiso 1 1 d R U .
H4C H 0.7250 0.0853 -0.0011 0.044 Uiso 1 1 d R U .
Li1 Li 0.6012(3) 0.17155(17) 0.3011(3) 0.0209(5) Uani 1 1 d . . .

loop_
_atom_site_aniso_label
_atom_site_aniso_U_11
_atom_site_aniso_U_22
_atom_site_aniso_U_33
_atom_site_aniso_U_23
_atom_site_aniso_U_13
_atom_site_aniso_U_12
P1 0.0119(3) 0.0200(3) 0.0131(3) 0.000 0.00411(19) 0.000
P2 0.0117(3) 0.0190(3) 0.0150(3) 0.000 0.00253(19) 0.000
N1 0.0135(6) 0.0173(6) 0.0161(6) -0.0009(5) 0.0034(5) 0.0030(5)
N4 0.0242(7) 0.0209(7) 0.0230(7) 0.0035(5) 0.0039(5) -0.0051(5)
N2 0.0116(8) 0.0215(9) 0.0146(8) 0.000 0.0020(6) 0.000
N3 0.0151(8) 0.0240(9) 0.0106(8) 0.000 0.0021(6) 0.000
C5 0.0205(11) 0.0257(11) 0.0135(10) 0.000 0.0015(8) 0.000
C1 0.0183(7) 0.0216(8) 0.0268(8) -0.0044(6) 0.0075(6) 0.0049(6)
C11 0.0199(8) 0.0225(8) 0.0302(8) 0.0074(7) 0.0049(6) -0.0043(6)
C12 0.0460(11) 0.0307(10) 0.0247(9) 0.0011(7) 0.0061(8) -0.0109(8)
C2 0.0346(10) 0.0250(9) 0.0400(10) 0.0057(8) 0.0120(8) 0.0129(8)
C3 0.0218(8) 0.0398(10) 0.0342(9) -0.0009(8) 0.0136(7) 0.0095(7)
C9 0.0143(10) 0.0382(14) 0.0218(11) 0.000 0.0009(8) 0.000
C10 0.0226(8) 0.0306(9) 0.0214(8) -0.0059(7) 0.0020(6) -0.0031(7)
C7 0.0304(9) 0.0349(10) 0.0210(8) 0.0058(7) 0.0014(7) 0.0055(7)
C13 0.0278(9) 0.0274(9) 0.0334(9) 0.0040(7) 0.0035(7) 0.0010(7)
C8 0.0145(10) 0.0243(11) 0.0157(10) 0.000 0.0015(8) 0.000
C6 0.0271(12) 0.0389(14) 0.0154(10) 0.000 0.0060(9) 0.000
C4 0.0302(10) 0.0308(10) 0.0474(11) -0.0183(9) 0.0048(8) 0.0045(8)
Li1 0.0200(13) 0.0196(12) 0.0242(13) 0.0015(10) 0.0078(10) -0.0029(10)

loop_
_atom_type_symbol
_atom_type_description
_atom_type_scat_dispersion_real
_atom_type_scat_dispersion_imag
_atom_type_scat_source
C C 0.0033 0.0016 'International Tables Vol C Tables 4.2.6.8 and 6.1.1.4'
H H 0.0000 0.0000 'International Tables Vol C Tables 4.2.6.8 and 6.1.1.4'
Li Li -0.0003 0.0001 'International Tables Vol C Tables 4.2.6.8 and 6.1.1.4'
N N 0.0061 0.0033 'International Tables Vol C Tables 4.2.6.8 and 6.1.1.4'
P P 0.1023 0.0942 'International Tables Vol C Tables 4.2.6.8 and 6.1.1.4'

loop_
_exptl_crystal_face_index_h
_exptl_crystal_face_index_k
_exptl_crystal_face_index_l
_exptl_crystal_face_perp_dist
0 0 -1 0.250
0 0 1 0.229
1 0 0 0.246
-1 0 0 0.205
0 -1 0 0.212
0 1 0 0.198
-1 -1 0 0.236
-1 1 0 0.218
1 1 0 0.242
1 -1 0 0.252
-1 0 1 0.252
1 0 -1 0.321

loop_
_geom_angle_atom_site_label_1
_geom_angle_atom_site_label_2
_geom_angle_atom_site_label_3
_geom_angle
_geom_angle_site_symmetry_1
_geom_angle_site_symmetry_3
N2 P1 N1 100.47(6) . 4_565
N2 P1 N1 100.47(6) . .
N1 P1 N1 82.64(8) 4_565 .
N2 P1 P2 102.81(6) . .
N1 P1 P2 41.33(4) 4_565 .
N1 P1 P2 41.33(4) . .
N2 P1 Li1 51.61(7) . 4_565
N1 P1 Li1 49.19(7) 4_565 4_565
N1 P1 Li1 87.46(7) . 4_565
P2 P1 Li1 61.30(6) . 4_565
N2 P1 Li1 51.61(7) . .
N1 P1 Li1 87.46(7) 4_565 .
N1 P1 Li1 49.19(7) . .
P2 P1 Li1 61.30(6) . .
Li1 P1 Li1 54.95(11) 4_565 .
N3 P2 N1 99.97(6) . .
N3 P2 N1 99.97(6) . 4_565
N1 P2 N1 82.92(8) . 4_565
N3 P2 P1 102.16(6) . .
N1 P2 P1 41.47(4) . .
N1 P2 P1 41.47(4) 4_565 .
N3 P2 Li1 51.22(7) . 4_565
N1 P2 Li1 87.41(7) . 4_565
N1 P2 Li1 49.07(7) 4_565 4_565
P1 P2 Li1 61.12(6) . 4_565
N3 P2 Li1 51.22(7) . .
N1 P2 Li1 49.07(7) . .
N1 P2 Li1 87.40(7) 4_565 .
P1 P2 Li1 61.12(6) . .
Li1 P2 Li1 54.84(11) 4_565 .
C1 N1 P2 122.15(10) . .
C1 N1 P1 121.64(10) . .
P2 N1 P1 97.19(6) . .
C1 N1 Li1 125.55(12) . .
P2 N1 Li1 91.10(9) . .
P1 N1 Li1 90.76(9) . .
C12 N4 C13 109.95(14) . .
C12 N4 C11 111.58(14) . .
C13 N4 C11 111.61(13) . .
C12 N4 Li1 109.73(13) . .
C13 N4 Li1 104.37(13) . .
C11 N4 Li1 109.34(12) . .
C8 N2 P1 115.51(14) . .
C8 N2 Li1 135.91(10) . 4_565
P1 N2 Li1 91.49(10) . 4_565
C8 N2 Li1 135.91(10) . .
P1 N2 Li1 91.49(10) . .
Li1 N2 Li1 72.08(15) 4_565 .
C5 N3 P2 115.94(14) . .
C5 N3 Li1 135.25(11) . .
P2 N3 Li1 91.96(10) . .
C5 N3 Li1 135.25(11) . 4_565
P2 N3 Li1 91.96(10) . 4_565
Li1 N3 Li1 72.38(15) . 4_565
N3 C5 C6 107.99(18) . .
N3 C5 C7 112.15(12) . .
C6 C5 C7 107.99(13) . .
N3 C5 C7 112.14(12) . 4_565
C6 C5 C7 107.99(13) . 4_565
C7 C5 C7 108.42(19) . 4_565
N1 C1 C4 108.61(13) . .
N1 C1 C2 108.29(13) . .
C4 C1 C2 109.85(15) . .
N1 C1 C3 111.71(14) . .
C4 C1 C3 108.98(15) . .
C2 C1 C3 109.38(14) . .
N4 C11 C11 115.33(17) . 3_656
N4 C11 H11A 108.5 . .
C11 C11 H11A 108.7 3_656 .
N4 C11 H11B 108.4 . .
C11 C11 H11B 108.2 3_656 .
H11A C11 H11B 107.5 . .
N4 C12 H12A 109.5 . .
N4 C12 H12B 109.4 . .
H12A C12 H12B 109.5 . .
N4 C12 H12C 109.5 . .
H12A C12 H12C 109.5 . .
H12B C12 H12C 109.5 . .
C1 C2 H2A 109.6 . .
C1 C2 H2B 109.5 . .
H2A C2 H2B 109.5 . .
C1 C2 H2C 109.3 . .
H2A C2 H2C 109.5 . .
H2B C2 H2C 109.5 . .
C1 C3 H3A 109.4 . .
C1 C3 H3B 109.6 . .
H3A C3 H3B 109.5 . .
C1 C3 H3C 109.4 . .
H3A C3 H3C 109.5 . .
H3B C3 H3C 109.5 . .
C8 C9 H9A 109.5 . .
C8 C9 H9B 109.5 . .
H9A C9 H9B 109.5 . .
C8 C9 H9C 109.5 . .
H9A C9 H9C 109.5 . .
H9B C9 H9C 109.5 . .
C8 C9 H9D 109.5 . .
H9A C9 H9D 141.1 . .
H9B C9 H9D 56.3 . .
H9C C9 H9D 56.3 . .
C8 C9 H9E 109.5 . .
H9A C9 H9E 56.3 . .
H9B C9 H9E 141.1 . .
H9C C9 H9E 56.3 . .
H9D C9 H9E 109.5 . .
C8 C9 H9F 109.5 . .
H9A C9 H9F 56.3 . .
H9B C9 H9F 56.3 . .
H9C C9 H9F 141.1 . .
H9D C9 H9F 109.5 . .
H9E C9 H9F 109.5 . .
C8 C10 H10A 109.5 . .
C8 C10 H10B 109.4 . .
H10A C10 H10B 109.5 . .
C8 C10 H10C 109.5 . .
H10A C10 H10C 109.5 . .
H10B C10 H10C 109.5 . .
C5 C7 H7A 109.5 . .
C5 C7 H7B 109.5 . .
H7A C7 H7B 109.5 . .
C5 C7 H7C 109.4 . .
H7A C7 H7C 109.5 . .
H7B C7 H7C 109.5 . .
N4 C13 H13A 109.5 . .
N4 C13 H13B 109.4 . .
H13A C13 H13B 109.5 . .
N4 C13 H13C 109.4 . .
H13A C13 H13C 109.5 . .
H13B C13 H13C 109.5 . .
N2 C8 C9 108.25(17) . .
N2 C8 C10 112.02(12) . .
C9 C8 C10 108.18(12) . .
N2 C8 C10 112.02(12) . 4_565
C9 C8 C10 108.18(12) . 4_565
C10 C8 C10 108.06(18) . 4_565
C5 C6 H6A 109.5 . .
C5 C6 H6B 109.5 . .
H6A C6 H6B 109.5 . .
C5 C6 H6C 109.5 . .
H6A C6 H6C 109.5 . .
H6B C6 H6C 109.5 . .
C5 C6 H6D 109.5 . .
H6A C6 H6D 141.1 . .
H6B C6 H6D 56.3 . .
H6C C6 H6D 56.3 . .
C5 C6 H6E 109.5 . .
H6A C6 H6E 56.3 . .
H6B C6 H6E 141.1 . .
H6C C6 H6E 56.3 . .
H6D C6 H6E 109.5 . .
C5 C6 H6F 109.5 . .
H6A C6 H6F 56.3 . .
H6B C6 H6F 56.3 . .
H6C C6 H6F 141.1 . .
H6D C6 H6F 109.5 . .
H6E C6 H6F 109.5 . .
C1 C4 H4A 109.6 . .
C1 C4 H4B 109.5 . .
H4A C4 H4B 109.5 . .
C1 C4 H4C 109.4 . .
H4A C4 H4C 109.5 . .
H4B C4 H4C 109.5 . .
N1 Li1 N4 140.51(15) . .
N1 Li1 N3 76.43(10) . .
N4 Li1 N3 123.92(14) . .
N1 Li1 N2 76.73(10) . .
N4 Li1 N2 122.44(14) . .
N3 Li1 N2 102.83(12) . .
N1 Li1 Li1 87.23(8) . 4_565
N4 Li1 Li1 132.25(8) . 4_565
N3 Li1 Li1 53.81(8) . 4_565
N2 Li1 Li1 53.96(8) . 4_565
N1 Li1 P1 40.04(6) . .
N4 Li1 P1 148.85(13) . .
N3 Li1 P1 87.19(9) . .
N2 Li1 P1 36.90(6) . .
Li1 Li1 P1 62.53(6) 4_565 .
N1 Li1 P2 39.82(6) . .
N4 Li1 P2 150.16(13) . .
N3 Li1 P2 36.82(6) . .
N2 Li1 P2 87.39(9) . .
Li1 Li1 P2 62.58(6) 4_565 .
P1 Li1 P2 57.57(5) . .

loop_
_geom_bond_atom_site_label_1
_geom_bond_atom_site_label_2
_geom_bond_distance
_geom_bond_site_symmetry_2
P1 N2 1.6558(18) .
P1 N1 1.7738(13) 4_565
P1 N1 1.7738(13) .
P1 P2 2.6572(8) .
P1 Li1 2.757(3) 4_565
P1 Li1 2.757(3) .
P2 N3 1.6560(18) .
P2 N1 1.7688(13) .
P2 N1 1.7688(13) 4_565
P2 Li1 2.761(3) 4_565
P2 Li1 2.761(3) .
N1 C1 1.4828(19) .
N1 Li1 2.087(3) .
N4 C12 1.463(2) .
N4 C13 1.467(2) .
N4 C11 1.471(2) .
N4 Li1 2.127(3) .
N2 C8 1.490(3) .
N2 Li1 2.161(3) 4_565
N2 Li1 2.161(3) .
N3 C5 1.487(3) .
N3 Li1 2.154(3) .
N3 Li1 2.154(3) 4_565
C5 C6 1.526(3) .
C5 C7 1.534(2) .
C5 C7 1.534(2) 4_565
C1 C4 1.518(2) .
C1 C2 1.525(2) .
C1 C3 1.529(2) .
C11 C11 1.531(3) 3_656
C11 H11A 0.9700 .
C11 H11B 0.9699 .
C12 H12A 0.9600 .
C12 H12B 0.9600 .
C12 H12C 0.9600 .
C2 H2A 0.9600 .
C2 H2B 0.9599 .
C2 H2C 0.9601 .
C3 H3A 0.9599 .
C3 H3B 0.9601 .
C3 H3C 0.9599 .
C9 C8 1.519(3) .
C9 H9A 0.9600 .
C9 H9B 0.9600 .
C9 H9C 0.9600 .
C9 H9D 0.9600 .
C9 H9E 0.9600 .
C9 H9F 0.9600 .
C10 C8 1.537(2) .
C10 H10A 0.9599 .
C10 H10B 0.9600 .
C10 H10C 0.9599 .
C7 H7A 0.9600 .
C7 H7B 0.9601 .
C7 H7C 0.9600 .
C13 H13A 0.9600 .
C13 H13B 0.9600 .
C13 H13C 0.9600 .
C8 C10 1.537(2) 4_565
C6 H6A 0.9600 .
C6 H6B 0.9600 .
C6 H6C 0.9600 .
C6 H6D 0.9600 .
C6 H6E 0.9600 .
C6 H6F 0.9600 .
C4 H4A 0.9601 .
C4 H4B 0.9599 .
C4 H4C 0.9600 .
Li1 Li1 2.544(5) 4_565
